data_7011935
loop_
_publ_author_name
'Otter, Carl A.'
'Hartshorn, Richard M.'

_publ_section_title
;
 Polydentate ligand construction: preparation of oxime???imine
 complexes via intramolecular condensation reactions
;
_journal_issue 22
_journal_name_full 'Journal of the Chemical Society, Dalton Transactions'
_journal_page_first 4193
_journal_paper_doi 10.1039/b205956h
_journal_year 2002
_chemical_formula_moiety 'C8 H21 Cl5 Co N5 O Zn'
_chemical_formula_sum 'C8 H21 Cl5 Co N5 O Zn'
_chemical_formula_weight 504.85
_chemical_name_systematic
; 
? 
;
_space_group_IT_number 29
_symmetry_cell_setting orthorhombic
_symmetry_space_group_name_Hall 'P 2c -2ac'
_symmetry_space_group_name_H-M 'P c a 21'
_atom_sites_solution_hydrogens geom
_atom_sites_solution_primary direct
_atom_sites_solution_secondary difmap
_audit_creation_method SHELXL-97
_cell_angle_alpha 90.00
_cell_angle_beta 90.00
_cell_angle_gamma 90.00
_cell_formula_units_Z 4
_cell_length_a 16.375(3)
_cell_length_b 8.3790(17)
_cell_length_c 13.418(4)
_cell_measurement_temperature 163(2)
_cell_volume 1841.0(7)
_computing_cell_refinement 'Bruker XSCANS'
_computing_data_collection 'Bruker XSCANS'
_computing_data_reduction 'Bruker SHELXTL'
_computing_molecular_graphics 'Bruker SHELXTL'
_computing_publication_material 'Bruker SHELXTL'
_computing_structure_refinement 'SHELXL-97 (Sheldrick, 1997)'
_computing_structure_solution 'SHELXS-97 (Sheldrick, 1990)'
_diffrn_ambient_temperature 293(2)
_diffrn_measured_fraction_theta_full 0.998
_diffrn_measured_fraction_theta_max 0.998
_diffrn_measurement_device_type 'Bruker P4'
_diffrn_measurement_method '\w scans'
_diffrn_radiation_monochromator graphite
_diffrn_radiation_source 'fine-focus sealed tube'
_diffrn_radiation_type MoK\a
_diffrn_radiation_wavelength 0.71073
_diffrn_reflns_av_R_equivalents 0.0215
_diffrn_reflns_av_sigmaI/netI 0.0148
_diffrn_reflns_limit_h_max 20
_diffrn_reflns_limit_h_min -8
_diffrn_reflns_limit_k_max 9
_diffrn_reflns_limit_k_min -10
_diffrn_reflns_limit_l_max 16
_diffrn_reflns_limit_l_min -16
_diffrn_reflns_number 12820
_diffrn_reflns_theta_full 26.33
_diffrn_reflns_theta_max 26.33
_diffrn_reflns_theta_min 2.43
_exptl_absorpt_coefficient_mu 2.932
_exptl_absorpt_correction_type multi-scan
_exptl_absorpt_process_details 'blessing, Acta. Cryst., A51, 33-38'
_exptl_crystal_colour red
_exptl_crystal_density_diffrn 1.821
_exptl_crystal_density_method 'not measured'
_exptl_crystal_description block
_exptl_crystal_F_000 1016
_exptl_crystal_size_max 0.5
_exptl_crystal_size_mid 0.5
_exptl_crystal_size_min 0.2
_refine_diff_density_max 0.191
_refine_diff_density_min -0.314
_refine_diff_density_rms 0.045
_refine_ls_abs_structure_details 'Flack H D (1983), Acta Cryst. A39, 876-881'
_refine_ls_abs_structure_Flack 0.00
_refine_ls_extinction_method none
_refine_ls_goodness_of_fit_ref 1.084
_refine_ls_hydrogen_treatment mixed
_refine_ls_matrix_type full
_refine_ls_number_parameters 193
_refine_ls_number_reflns 3718
_refine_ls_number_restraints 1
_refine_ls_restrained_S_all 1.084
_refine_ls_R_factor_all 0.0176
_refine_ls_R_factor_gt 0.0173
_refine_ls_shift/su_max 0.021
_refine_ls_shift/su_mean 0.001
_refine_ls_structure_factor_coef Fsqd
_refine_ls_weighting_details 'calc w=1/[\s^2^(Fo^2^)+(0.0221P)^2^+0.8127P] where P=(Fo^2^+2Fc^2^)/3'
_refine_ls_weighting_scheme calc
_refine_ls_wR_factor_gt 0.0440
_refine_ls_wR_factor_ref 0.0441
_reflns_number_gt 3681
_reflns_number_total 3718
_reflns_threshold_expression >2sigma(I)
_cod_data_source_file b205956h.txt
_cod_data_source_block monoxu
_cod_depositor_comments
;
The following automatic conversions were performed:
'_symmetry_cell_setting' value 'Orthorhombic' changed to 'orthorhombic'
according to '/home/saulius/struct/CIF-dictionaries/cif_core.dic'
dictionary named 'cif_core.dic' version 2.4.1 from
2010-06-29.

'_exptl_absorpt_correction_type' value 'multiscan' changed to
'multi-scan' according to
'/home/saulius/struct/CIF-dictionaries/cif_core.dic' dictionary named
'cif_core.dic' version 2.4.1 from 2010-06-29.

Automatic conversion script
Id: cif_fix_enum 1527 2010-12-29 10:47:43Z saulius 
;
_cod_original_sg_symbol_H-M Pca2(1)
_cod_database_code 7011935

loop_
_symmetry_equiv_pos_as_xyz
'x, y, z'
'-x, -y, z+1/2'
'x+1/2, -y, z'
'-x+1/2, y, z+1/2'

loop_
_atom_site_label
_atom_site_type_symbol
_atom_site_fract_x
_atom_site_fract_y
_atom_site_fract_z
_atom_site_U_iso_or_equiv
_atom_site_adp_type
_atom_site_occupancy
_atom_site_symmetry_multiplicity
_atom_site_calc_flag
_atom_site_refinement_flags
_atom_site_disorder_assembly
_atom_site_disorder_group
Zn Zn 0.751178(17) 0.08902(3) 0.09616(2) 0.02050(6) Uani 1 1 d . . .
Cl2 Cl 0.71084(3) -0.15740(6) 0.14882(4) 0.02506(11) Uani 1 1 d . . .
Cl3 Cl 0.65346(4) 0.27696(7) 0.11507(4) 0.03137(14) Uani 1 1 d . . .
Cl4 Cl 0.86066(3) 0.16966(7) 0.18742(4) 0.02626(12) Uani 1 1 d . . .
Cl5 Cl 0.78713(4) 0.06927(7) -0.06544(4) 0.02834(12) Uani 1 1 d . . .
Co Co 0.386962(15) 0.40652(3) 0.364959(19) 0.01456(6) Uani 1 1 d . . .
N3 N 0.39876(13) 0.3936(2) 0.51021(15) 0.0214(4) Uani 1 1 d . . .
H3A H 0.4006 0.4924 0.5365 0.026 Uiso 1 1 calc R . .
H3B H 0.3558 0.3417 0.5367 0.026 Uiso 1 1 calc R . .
N2 N 0.45570(10) 0.22732(19) 0.36288(13) 0.0190(3) Uani 1 1 d . . .
N1 N 0.39613(11) 0.3777(2) 0.22393(14) 0.0170(4) Uani 1 1 d . . .
N5 N 0.30938(10) 0.5847(2) 0.36947(15) 0.0192(3) Uani 1 1 d . . .
H5A H 0.3106 0.6303 0.4302 0.023 Uiso 1 1 calc R . .
H5B H 0.3237 0.6589 0.3242 0.023 Uiso 1 1 calc R . .
N4 N 0.28957(10) 0.2708(2) 0.36770(14) 0.0197(3) Uani 1 1 d . . .
H4A H 0.2809 0.2291 0.3068 0.024 Uiso 1 1 calc R . .
H4B H 0.2971 0.1899 0.4108 0.024 Uiso 1 1 calc R . .
O1 O 0.35940(10) 0.46571(18) 0.14952(12) 0.0233(3) Uani 1 1 d . . .
H1OX H 0.3555 0.5590 0.1673 0.035 Uiso 1 1 calc R . .
Cl1 Cl 0.49160(3) 0.57848(6) 0.35809(4) 0.02396(11) Uani 1 1 d . . .
C4 C 0.47550(15) 0.3066(3) 0.53298(17) 0.0274(5) Uani 1 1 d . . .
H4C H 0.4746 0.2682 0.6012 0.033 Uiso 1 1 calc R . .
H4D H 0.5221 0.3770 0.5251 0.033 Uiso 1 1 calc R . .
C3 C 0.48190(15) 0.1667(3) 0.46097(18) 0.0256(5) Uani 1 1 d . . .
H3C H 0.5377 0.1281 0.4578 0.031 Uiso 1 1 calc R . .
H3D H 0.4469 0.0798 0.4823 0.031 Uiso 1 1 calc R . .
C1 C 0.43657(13) 0.2542(2) 0.19358(16) 0.0191(4) Uani 1 1 d . . .
C8 C 0.22540(12) 0.5266(3) 0.34790(18) 0.0255(5) Uani 1 1 d . . .
H8A H 0.2173 0.5154 0.2766 0.031 Uiso 1 1 calc R . .
H8B H 0.1851 0.6009 0.3736 0.031 Uiso 1 1 calc R . .
C7 C 0.21728(14) 0.3670(3) 0.39872(18) 0.0257(5) Uani 1 1 d . . .
H7A H 0.2165 0.3803 0.4705 0.031 Uiso 1 1 calc R . .
H7B H 0.1671 0.3147 0.3784 0.031 Uiso 1 1 calc R . .
C2 C 0.47428(13) 0.1663(3) 0.27876(16) 0.0195(4) Uani 1 1 d . . .
C6 C 0.52939(15) 0.0256(3) 0.26610(19) 0.0263(5) Uani 1 1 d . . .
H6A H 0.5822 0.0500 0.2931 0.039 Uiso 1 1 calc R . .
H6B H 0.5346 0.0010 0.1965 0.039 Uiso 1 1 calc R . .
H6C H 0.5068 -0.0646 0.3005 0.039 Uiso 1 1 calc R . .
C5 C 0.44412(14) 0.2060(3) 0.08736(17) 0.0251(5) Uani 1 1 d . . .
H5C H 0.4010 0.1331 0.0708 0.038 Uiso 1 1 calc R . .
H5D H 0.4959 0.1551 0.0770 0.038 Uiso 1 1 calc R . .
H5E H 0.4403 0.2988 0.0457 0.038 Uiso 1 1 calc R . .

loop_
_atom_site_aniso_label
_atom_site_aniso_U_11
_atom_site_aniso_U_22
_atom_site_aniso_U_33
_atom_site_aniso_U_23
_atom_site_aniso_U_13
_atom_site_aniso_U_12
Zn 0.02278(12) 0.01461(11) 0.02410(13) -0.00122(10) -0.00320(11) -0.00026(10)
Cl2 0.0303(3) 0.0167(2) 0.0281(3) 0.0015(2) -0.0034(2) -0.0030(2)
Cl3 0.0318(3) 0.0264(3) 0.0359(3) 0.0056(2) 0.0004(2) 0.0109(2)
Cl4 0.0229(3) 0.0226(3) 0.0333(3) -0.0105(2) -0.0040(2) 0.0003(2)
Cl5 0.0393(3) 0.0217(3) 0.0240(3) -0.0016(2) 0.0018(2) -0.0022(2)
Co 0.01651(12) 0.01182(12) 0.01534(14) 0.00123(11) -0.00025(11) 0.00006(9)
N3 0.0278(11) 0.0177(9) 0.0188(9) 0.0015(7) -0.0005(7) 0.0006(8)
N2 0.0196(8) 0.0146(8) 0.0227(9) 0.0040(8) -0.0013(8) 0.0002(6)
N1 0.0175(9) 0.0159(8) 0.0176(9) 0.0034(7) -0.0011(6) -0.0020(7)
N5 0.0228(8) 0.0161(8) 0.0186(9) -0.0007(7) 0.0019(7) 0.0010(7)
N4 0.0207(8) 0.0160(8) 0.0225(9) 0.0030(8) -0.0016(8) -0.0015(7)
O1 0.0319(9) 0.0179(8) 0.0201(8) 0.0043(7) -0.0046(7) 0.0022(7)
Cl1 0.0226(2) 0.0219(2) 0.0274(3) 0.0018(2) -0.0022(2) -0.00696(18)
C4 0.0288(12) 0.0321(12) 0.0214(11) 0.0066(9) -0.0064(9) 0.0030(10)
C3 0.0275(12) 0.0239(11) 0.0254(11) 0.0089(9) -0.0025(9) 0.0056(10)
C1 0.0177(10) 0.0179(10) 0.0217(10) -0.0018(8) 0.0023(8) -0.0041(8)
C8 0.0202(10) 0.0243(11) 0.0320(12) 0.0017(10) -0.0028(10) 0.0041(8)
C7 0.0186(11) 0.0273(12) 0.0312(13) 0.0008(9) 0.0039(9) -0.0006(9)
C2 0.0162(10) 0.0167(10) 0.0257(11) 0.0006(8) 0.0008(8) -0.0024(8)
C6 0.0245(12) 0.0200(11) 0.0343(12) -0.0034(10) 0.0005(9) 0.0054(9)
C5 0.0269(11) 0.0249(11) 0.0235(11) -0.0050(9) 0.0025(10) 0.0014(9)

loop_
_atom_type_symbol
_atom_type_description
_atom_type_scat_dispersion_real
_atom_type_scat_dispersion_imag
_atom_type_scat_source
C C 0.0033 0.0016 'International Tables Vol C Tables 4.2.6.8 and 6.1.1.4'
H H 0.0000 0.0000 'International Tables Vol C Tables 4.2.6.8 and 6.1.1.4'
N N 0.0061 0.0033 'International Tables Vol C Tables 4.2.6.8 and 6.1.1.4'
O O 0.0106 0.0060 'International Tables Vol C Tables 4.2.6.8 and 6.1.1.4'
Cl Cl 0.1484 0.1585 'International Tables Vol C Tables 4.2.6.8 and 6.1.1.4'
Co Co 0.3494 0.9721 'International Tables Vol C Tables 4.2.6.8 and 6.1.1.4'
Zn Zn 0.2839 1.4301 'International Tables Vol C Tables 4.2.6.8 and 6.1.1.4'

loop_
_geom_angle_atom_site_label_1
_geom_angle_atom_site_label_2
_geom_angle_atom_site_label_3
_geom_angle
_geom_angle_site_symmetry_1
_geom_angle_site_symmetry_3
_geom_angle_publ_flag
Cl5 Zn Cl3 110.14(2) . . ?
Cl5 Zn Cl4 109.52(3) . . ?
Cl3 Zn Cl4 106.91(3) . . ?
Cl5 Zn Cl2 107.91(2) . . ?
Cl3 Zn Cl2 113.03(3) . . ?
Cl4 Zn Cl2 109.31(2) . . ?
N2 Co N1 80.63(8) . . ?
N2 Co N4 91.38(7) . . ?
N1 Co N4 90.52(8) . . ?
N2 Co N5 176.35(7) . . ?
N1 Co N5 100.22(8) . . ?
N4 Co N5 85.07(7) . . ?
N2 Co N3 84.93(8) . . ?
N1 Co N3 165.44(7) . . ?
N4 Co N3 91.69(8) . . ?
N5 Co N3 94.30(8) . . ?
N2 Co Cl1 93.17(5) . . ?
N1 Co Cl1 88.89(6) . . ?
N4 Co Cl1 175.25(5) . . ?
N5 Co Cl1 90.40(5) . . ?
N3 Co Cl1 90.06(6) . . ?
C4 N3 Co 108.35(14) . . ?
C4 N3 H3A 110.0 . . ?
Co N3 H3A 110.0 . . ?
C4 N3 H3B 110.0 . . ?
Co N3 H3B 110.0 . . ?
H3A N3 H3B 108.4 . . ?
C2 N2 C3 125.61(17) . . ?
C2 N2 Co 118.47(15) . . ?
C3 N2 Co 115.91(14) . . ?
C1 N1 O1 115.01(18) . . ?
C1 N1 Co 116.89(15) . . ?
O1 N1 Co 127.88(14) . . ?
C8 N5 Co 110.09(13) . . ?
C8 N5 H5A 109.6 . . ?
Co N5 H5A 109.6 . . ?
C8 N5 H5B 109.6 . . ?
Co N5 H5B 109.6 . . ?
H5A N5 H5B 108.2 . . ?
C7 N4 Co 109.73(13) . . ?
C7 N4 H4A 109.7 . . ?
Co N4 H4A 109.7 . . ?
C7 N4 H4B 109.7 . . ?
Co N4 H4B 109.7 . . ?
H4A N4 H4B 108.2 . . ?
N1 O1 H1OX 109.5 . . ?
N3 C4 C3 107.81(18) . . ?
N3 C4 H4C 110.1 . . ?
C3 C4 H4C 110.1 . . ?
N3 C4 H4D 110.1 . . ?
C3 C4 H4D 110.1 . . ?
H4C C4 H4D 108.5 . . ?
N2 C3 C4 106.32(18) . . ?
N2 C3 H3C 110.5 . . ?
C4 C3 H3C 110.5 . . ?
N2 C3 H3D 110.5 . . ?
C4 C3 H3D 110.5 . . ?
H3C C3 H3D 108.7 . . ?
N1 C1 C5 124.2(2) . . ?
N1 C1 C2 111.41(19) . . ?
C5 C1 C2 124.44(19) . . ?
N5 C8 C7 106.50(17) . . ?
N5 C8 H8A 110.4 . . ?
C7 C8 H8A 110.4 . . ?
N5 C8 H8B 110.4 . . ?
C7 C8 H8B 110.4 . . ?
H8A C8 H8B 108.6 . . ?
N4 C7 C8 106.46(17) . . ?
N4 C7 H7A 110.4 . . ?
C8 C7 H7A 110.4 . . ?
N4 C7 H7B 110.4 . . ?
C8 C7 H7B 110.4 . . ?
H7A C7 H7B 108.6 . . ?
N2 C2 C1 112.40(18) . . ?
N2 C2 C6 124.09(19) . . ?
C1 C2 C6 123.49(19) . . ?
C2 C6 H6A 109.5 . . ?
C2 C6 H6B 109.5 . . ?
H6A C6 H6B 109.5 . . ?
C2 C6 H6C 109.5 . . ?
H6A C6 H6C 109.5 . . ?
H6B C6 H6C 109.5 . . ?
C1 C5 H5C 109.5 . . ?
C1 C5 H5D 109.5 . . ?
H5C C5 H5D 109.5 . . ?
C1 C5 H5E 109.5 . . ?
H5C C5 H5E 109.5 . . ?
H5D C5 H5E 109.5 . . ?

loop_
_geom_bond_atom_site_label_1
_geom_bond_atom_site_label_2
_geom_bond_distance
_geom_bond_site_symmetry_2
_geom_bond_publ_flag
Zn Cl5 2.2529(8) . ?
Zn Cl3 2.2594(7) . ?
Zn Cl4 2.2738(7) . ?
Zn Cl2 2.2801(7) . ?
Co N2 1.8767(17) . ?
Co N1 1.9136(19) . ?
Co N4 1.9589(17) . ?
Co N5 1.9613(17) . ?
Co N3 1.961(2) . ?
Co Cl1 2.2407(6) . ?
N3 C4 1.485(3) . ?
N3 H3A 0.9000 . ?
N3 H3B 0.9000 . ?
N2 C2 1.276(3) . ?
N2 C3 1.475(3) . ?
N1 C1 1.294(3) . ?
N1 O1 1.379(2) . ?
N5 C8 1.487(3) . ?
N5 H5A 0.9000 . ?
N5 H5B 0.9000 . ?
N4 C7 1.491(3) . ?
N4 H4A 0.9000 . ?
N4 H4B 0.9000 . ?
O1 H1OX 0.8200 . ?
C4 C3 1.523(3) . ?
C4 H4C 0.9700 . ?
C4 H4D 0.9700 . ?
C3 H3C 0.9700 . ?
C3 H3D 0.9700 . ?
C1 C5 1.487(3) . ?
C1 C2 1.493(3) . ?
C8 C7 1.507(3) . ?
C8 H8A 0.9700 . ?
C8 H8B 0.9700 . ?
C7 H7A 0.9700 . ?
C7 H7B 0.9700 . ?
C2 C6 1.495(3) . ?
C6 H6A 0.9600 . ?
C6 H6B 0.9600 . ?
C6 H6C 0.9600 . ?
C5 H5C 0.9600 . ?
C5 H5D 0.9600 . ?
C5 H5E 0.9600 . ?
